data_1553933
loop_
_publ_author_name
'Peter, Clovis'
'Geoffroy, Philippe'
'Miesch, Michel'

_publ_section_title
;
 Highly diastereoselective access to polyfunctionalized 1,3-oxazines
 promoted by Br\/onsted/Lewis acids
;
_journal_issue 4
_journal_name_full 'Organic Chemistry Frontiers'
_journal_page_first 566
_journal_paper_doi 10.1039/C7QO00891K
_journal_volume 5
_journal_year 2018
_chemical_formula_moiety 'C10 H15 N O3'
_chemical_formula_sum 'C10 H15 N O3'
_chemical_formula_weight 197.23
_space_group_crystal_system monoclinic
_space_group_IT_number 7
_space_group_name_Hall 'P -2yc'
_space_group_name_H-M_alt 'P 1 c 1'
_atom_sites_solution_hydrogens geom
_atom_sites_solution_primary direct
_atom_sites_solution_secondary difmap
_audit_block_doi 10.5517/ccdc.csd.cc1lbg5k
_audit_creation_method SHELXL-2013
_audit_update_record
;
2016-03-21 deposited with the CCDC.
2017-10-26 downloaded from the CCDC.
;
_cell_angle_alpha 90
_cell_angle_beta 119.444(7)
_cell_angle_gamma 90
_cell_formula_units_Z 2
_cell_length_a 9.9528(10)
_cell_length_b 5.6608(6)
_cell_length_c 10.1737(8)
_cell_measurement_reflns_used 4453
_cell_measurement_temperature 173(2)
_cell_measurement_theta_max 30.02
_cell_measurement_theta_min 3.60
_cell_volume 499.16(9)
_computing_cell_refinement 'Bruker SAINT'
_computing_data_collection 'Bruker APEX2'
_computing_data_reduction 'Bruker SAINT'
_computing_molecular_graphics 'Bruker SHELXTL'
_computing_publication_material 'Bruker SHELXTL'
_computing_structure_refinement 'SHELXL-2013 (Sheldrick, 2013)'
_computing_structure_solution 'SHELXS-2013 (Sheldrick, 2013)'
_diffrn_ambient_temperature 173(2)
_diffrn_measured_fraction_theta_full 0.990
_diffrn_measured_fraction_theta_max 0.993
_diffrn_measurement_device_type 'Bruker APEX-II CCD'
_diffrn_measurement_method '\f and \w scans'
_diffrn_radiation_type MoK\a
_diffrn_radiation_wavelength 0.71073
_diffrn_reflns_av_R_equivalents 0.0170
_diffrn_reflns_av_unetI/netI 0.0240
_diffrn_reflns_Laue_measured_fraction_full 0.990
_diffrn_reflns_Laue_measured_fraction_max 0.993
_diffrn_reflns_limit_h_max 13
_diffrn_reflns_limit_h_min -13
_diffrn_reflns_limit_k_max 7
_diffrn_reflns_limit_k_min -7
_diffrn_reflns_limit_l_max 14
_diffrn_reflns_limit_l_min -14
_diffrn_reflns_number 5642
_diffrn_reflns_point_group_measured_fraction_full 0.958
_diffrn_reflns_point_group_measured_fraction_max 0.912
_diffrn_reflns_theta_full 25.242
_diffrn_reflns_theta_max 30.019
_diffrn_reflns_theta_min 2.350
_diffrn_source 'fine focus sealed tube'
_exptl_absorpt_coefficient_mu 0.097
_exptl_absorpt_correction_T_max 0.7460
_exptl_absorpt_correction_T_min 0.5950
_exptl_absorpt_correction_type multi-scan
_exptl_absorpt_process_details sadabs
_exptl_crystal_colour colourless
_exptl_crystal_density_diffrn 1.312
_exptl_crystal_description plate
_exptl_crystal_F_000 212
_exptl_crystal_size_max 0.400
_exptl_crystal_size_mid 0.300
_exptl_crystal_size_min 0.200
_refine_diff_density_max 0.276
_refine_diff_density_min -0.152
_refine_diff_density_rms 0.033
_refine_ls_abs_structure_details
;
 Flack x determined using 1101 quotients [(I+)-(I-)]/[(I+)+(I-)]
 (Parsons and Flack (2004), Acta Cryst. A60, s61).
;
_refine_ls_abs_structure_Flack 0.4(4)
_refine_ls_extinction_method none
_refine_ls_goodness_of_fit_ref 1.044
_refine_ls_hydrogen_treatment constr
_refine_ls_matrix_type full
_refine_ls_number_parameters 128
_refine_ls_number_reflns 2655
_refine_ls_number_restraints 2
_refine_ls_restrained_S_all 1.044
_refine_ls_R_factor_all 0.0356
_refine_ls_R_factor_gt 0.0326
_refine_ls_shift/su_max 0.000
_refine_ls_shift/su_mean 0.000
_refine_ls_structure_factor_coef Fsqd
_refine_ls_weighting_details 'w=1/[\s^2^(Fo^2^)+(0.0447P)^2^+0.0722P] where P=(Fo^2^+2Fc^2^)/3'
_refine_ls_weighting_scheme calc
_refine_ls_wR_factor_gt 0.0793
_refine_ls_wR_factor_ref 0.0816
_reflns_Friedel_coverage 0.832
_reflns_Friedel_fraction_full 0.926
_reflns_Friedel_fraction_max 0.831
_reflns_number_gt 2520
_reflns_number_total 2655
_reflns_threshold_expression 'I > 2\s(I)'
_cod_data_source_file c7qo00891k2.cif
_cod_data_source_block mmcp151027
_cod_original_sg_symbol_H-M 'P c'
_cod_database_code 1553933
_shelx_space_group_comment
;
The symmetry employed for this shelxl refinement is uniquely defined
by the following loop, which should always be used as a source of
symmetry information in preference to the above space-group names.
They are only intended as comments.
;
_shelx_estimated_absorpt_t_min 0.962
_shelx_estimated_absorpt_t_max 0.981
_shelxl_version_number 2013-4

loop_
_space_group_symop_operation_xyz
'x, y, z'
'x, -y, z+1/2'

loop_
_atom_site_label
_atom_site_type_symbol
_atom_site_fract_x
_atom_site_fract_y
_atom_site_fract_z
_atom_site_U_iso_or_equiv
_atom_site_adp_type
_atom_site_occupancy
_atom_site_site_symmetry_order
_atom_site_calc_flag
_atom_site_refinement_flags_posn
_atom_site_refinement_flags_adp
C1 C 0.71371(17) 0.3810(3) 0.68538(18) 0.0209(3) Uani 1 1 d . .
H1 H 0.6977 0.5349 0.6314 0.025 Uiso 1 1 calc R U
C2 C 0.85404(18) 0.3945(3) 0.84325(19) 0.0254(3) Uani 1 1 d . .
H2A H 0.8219 0.4158 0.9204 0.030 Uiso 1 1 calc R U
H2B H 0.9220 0.5275 0.8506 0.030 Uiso 1 1 calc R U
C3 C 0.93668(19) 0.1580(3) 0.86451(19) 0.0258(3) Uani 1 1 d . .
H3A H 1.0491 0.1821 0.9080 0.031 Uiso 1 1 calc R U
H3B H 0.9188 0.0534 0.9324 0.031 Uiso 1 1 calc R U
C4 C 0.86769(18) 0.0524(3) 0.70805(18) 0.0236(3) Uani 1 1 d . .
C5 C 0.6313(2) 0.1261(4) 0.46017(18) 0.0288(4) Uani 1 1 d . .
H5A H 0.6626 -0.0197 0.4285 0.035 Uiso 1 1 calc R U
H5B H 0.6148 0.2521 0.3862 0.035 Uiso 1 1 calc R U
C6 C 0.48235(19) 0.0823(3) 0.46558(19) 0.0256(3) Uani 1 1 d . .
H6A H 0.3950 0.0653 0.3616 0.031 Uiso 1 1 calc R U
H6B H 0.4917 -0.0665 0.5205 0.031 Uiso 1 1 calc R U
C7 C 0.45034(16) 0.2858(3) 0.54398(16) 0.0204(3) Uani 1 1 d . .
H7 H 0.4348 0.4338 0.4845 0.024 Uiso 1 1 calc R U
C8 C 0.30886(17) 0.2419(3) 0.56027(18) 0.0223(3) Uani 1 1 d . .
H8A H 0.2214 0.2001 0.4601 0.027 Uiso 1 1 calc R U
H8B H 0.3291 0.1047 0.6278 0.027 Uiso 1 1 calc R U
C9 C 0.26214(17) 0.4501(3) 0.62244(18) 0.0235(3) Uani 1 1 d . .
C10 C 0.1602(2) 0.3955(4) 0.6889(2) 0.0309(4) Uani 1 1 d . .
H10A H 0.2228 0.3306 0.7906 0.046 Uiso 1 1 calc R U
H10B H 0.0819 0.2797 0.6252 0.046 Uiso 1 1 calc R U
H10C H 0.1094 0.5407 0.6943 0.046 Uiso 1 1 calc R U
N1 N 0.75197(16) 0.1971(3) 0.61077(16) 0.0232(3) Uani 1 1 d . .
O1 O 0.90782(16) -0.1307(2) 0.67354(16) 0.0352(3) Uani 1 1 d . .
O2 O 0.57944(12) 0.3179(2) 0.69406(12) 0.0205(2) Uani 1 1 d . .
O3 O 0.30342(15) 0.6494(2) 0.61697(18) 0.0363(3) Uani 1 1 d . .

loop_
_atom_site_aniso_label
_atom_site_aniso_U_11
_atom_site_aniso_U_22
_atom_site_aniso_U_33
_atom_site_aniso_U_23
_atom_site_aniso_U_13
_atom_site_aniso_U_12
C1 0.0204(6) 0.0190(7) 0.0215(7) 0.0000(5) 0.0088(6) -0.0006(5)
C2 0.0218(7) 0.0258(7) 0.0227(7) -0.0043(6) 0.0065(6) -0.0017(6)
C3 0.0221(7) 0.0313(8) 0.0235(7) 0.0036(6) 0.0109(6) 0.0040(6)
C4 0.0240(7) 0.0251(8) 0.0275(8) 0.0020(6) 0.0171(6) -0.0007(6)
C5 0.0293(8) 0.0369(9) 0.0215(8) -0.0065(7) 0.0136(7) -0.0025(7)
C6 0.0263(7) 0.0269(8) 0.0216(7) -0.0066(6) 0.0103(6) -0.0046(6)
C7 0.0198(7) 0.0199(6) 0.0186(7) 0.0013(5) 0.0071(6) -0.0006(5)
C8 0.0226(7) 0.0187(7) 0.0243(7) 0.0002(5) 0.0104(6) -0.0026(5)
C9 0.0175(6) 0.0245(7) 0.0231(7) -0.0001(6) 0.0060(6) 0.0008(6)
C10 0.0270(8) 0.0388(10) 0.0290(8) -0.0008(7) 0.0152(7) 0.0005(7)
N1 0.0224(6) 0.0262(7) 0.0208(6) -0.0027(5) 0.0106(5) -0.0005(5)
O1 0.0418(7) 0.0303(7) 0.0429(8) 0.0006(6) 0.0281(7) 0.0076(5)
O2 0.0194(5) 0.0229(5) 0.0172(5) -0.0019(4) 0.0075(4) -0.0004(4)
O3 0.0353(7) 0.0213(6) 0.0539(9) -0.0005(6) 0.0231(7) 0.0001(5)

loop_
_atom_type_symbol
_atom_type_description
_atom_type_scat_dispersion_real
_atom_type_scat_dispersion_imag
_atom_type_scat_source
C C 0.0033 0.0016 'International Tables Vol C Tables 4.2.6.8 and 6.1.1.4'
H H 0.0000 0.0000 'International Tables Vol C Tables 4.2.6.8 and 6.1.1.4'
N N 0.0061 0.0033 'International Tables Vol C Tables 4.2.6.8 and 6.1.1.4'
O O 0.0106 0.0060 'International Tables Vol C Tables 4.2.6.8 and 6.1.1.4'

loop_
_geom_angle_atom_site_label_1
_geom_angle_atom_site_label_2
_geom_angle_atom_site_label_3
_geom_angle
O2 C1 N1 110.39(12)
O2 C1 C2 110.35(13)
N1 C1 C2 104.33(13)
O2 C1 H1 110.5
N1 C1 H1 110.5
C2 C1 H1 110.5
C1 C2 C3 104.78(13)
C1 C2 H2A 110.8
C3 C2 H2A 110.8
C1 C2 H2B 110.8
C3 C2 H2B 110.8
H2A C2 H2B 108.9
C4 C3 C2 105.23(13)
C4 C3 H3A 110.7
C2 C3 H3A 110.7
C4 C3 H3B 110.7
C2 C3 H3B 110.7
H3A C3 H3B 108.8
O1 C4 N1 125.44(16)
O1 C4 C3 126.42(15)
N1 C4 C3 108.14(14)
N1 C5 C6 108.52(13)
N1 C5 H5A 110.0
C6 C5 H5A 110.0
N1 C5 H5B 110.0
C6 C5 H5B 110.0
H5A C5 H5B 108.4
C7 C6 C5 110.64(13)
C7 C6 H6A 109.5
C5 C6 H6A 109.5
C7 C6 H6B 109.5
C5 C6 H6B 109.5
H6A C6 H6B 108.1
O2 C7 C8 107.24(12)
O2 C7 C6 110.04(12)
C8 C7 C6 112.23(13)
O2 C7 H7 109.1
C8 C7 H7 109.1
C6 C7 H7 109.1
C9 C8 C7 114.22(13)
C9 C8 H8A 108.7
C7 C8 H8A 108.7
C9 C8 H8B 108.7
C7 C8 H8B 108.7
H8A C8 H8B 107.6
O3 C9 C10 122.12(16)
O3 C9 C8 121.66(16)
C10 C9 C8 116.21(14)
C9 C10 H10A 109.5
C9 C10 H10B 109.5
H10A C10 H10B 109.5
C9 C10 H10C 109.5
H10A C10 H10C 109.5
H10B C10 H10C 109.5
C4 N1 C1 113.48(14)
C4 N1 C5 124.13(15)
C1 N1 C5 117.07(14)
C1 O2 C7 109.85(11)

loop_
_geom_bond_atom_site_label_1
_geom_bond_atom_site_label_2
_geom_bond_distance
C1 O2 1.4273(18)
C1 N1 1.446(2)
C1 C2 1.527(2)
C1 H1 1.0000
C2 C3 1.530(2)
C2 H2A 0.9900
C2 H2B 0.9900
C3 C4 1.513(2)
C3 H3A 0.9900
C3 H3B 0.9900
C4 O1 1.223(2)
C4 N1 1.362(2)
C5 N1 1.464(2)
C5 C6 1.531(2)
C5 H5A 0.9900
C5 H5B 0.9900
C6 C7 1.521(2)
C6 H6A 0.9900
C6 H6B 0.9900
C7 O2 1.4445(17)
C7 C8 1.517(2)
C7 H7 1.0000
C8 C9 1.515(2)
C8 H8A 0.9900
C8 H8B 0.9900
C9 O3 1.211(2)
C9 C10 1.502(2)
C10 H10A 0.9800
C10 H10B 0.9800
C10 H10C 0.9800

loop_
_geom_torsion_atom_site_label_1
_geom_torsion_atom_site_label_2
_geom_torsion_atom_site_label_3
_geom_torsion_atom_site_label_4
_geom_torsion
O2 C1 C2 C3 98.75(15)
N1 C1 C2 C3 -19.82(16)
C1 C2 C3 C4 15.00(17)
C2 C3 C4 O1 175.57(16)
C2 C3 C4 N1 -4.43(17)
N1 C5 C6 C7 48.05(19)
C5 C6 C7 O2 -57.12(17)
C5 C6 C7 C8 -176.45(13)
O2 C7 C8 C9 65.25(16)
C6 C7 C8 C9 -173.79(13)
C7 C8 C9 O3 20.6(2)
C7 C8 C9 C10 -160.28(13)
O1 C4 N1 C1 170.94(16)
C3 C4 N1 C1 -9.07(18)
O1 C4 N1 C5 17.6(3)
C3 C4 N1 C5 -162.41(15)
O2 C1 N1 C4 -99.95(15)
C2 C1 N1 C4 18.59(17)
O2 C1 N1 C5 55.40(19)
C2 C1 N1 C5 173.94(14)
C6 C5 N1 C4 103.73(18)
C6 C5 N1 C1 -48.8(2)
N1 C1 O2 C7 -60.30(15)
C2 C1 O2 C7 -175.10(12)
C8 C7 O2 C1 -174.80(12)
C6 C7 O2 C1 62.87(15)
